data_2206555
loop_
_publ_author_name
'Lalancette, Roger A.'
'Thompson, Hugh W.'

_publ_section_title
;
 (+-)-<i>trans</i>-1,2,3,4,4a,9a-Hexahydroanthrone
;
_journal_coeditor_code SJ6121
_journal_issue 8
_journal_name_full 'Acta Crystallographica Section E'
_journal_page_first o2685
_journal_page_last o2686
_journal_paper_doi 10.1107/S1600536805023019
_journal_volume 61
_journal_year 2005
_chemical_formula_iupac 'C14 H16 O'
_chemical_formula_moiety 'C14 H16 O'
_chemical_formula_sum 'C14 H16 O'
_chemical_formula_weight 200.27
_chemical_melting_point 382
_chemical_name_systematic
;
(+-)-trans-1,2,3,4,4a,9a-Hexahydroanthrone
;
_space_group_IT_number 2
_symmetry_cell_setting triclinic
_symmetry_space_group_name_Hall '-P 1'
_symmetry_space_group_name_H-M 'P -1'
_atom_sites_solution_hydrogens geom
_atom_sites_solution_primary direct
_atom_sites_solution_secondary difmap
_audit_creation_method SHELXL-97
_cell_angle_alpha 82.06(6)
_cell_angle_beta 80.95(3)
_cell_angle_gamma 81.31(7)
_cell_formula_units_Z 2
_cell_length_a 7.533(5)
_cell_length_b 8.067(7)
_cell_length_c 9.317(5)
_cell_measurement_reflns_used 25
_cell_measurement_temperature 296(2)
_cell_measurement_theta_max 9.7
_cell_measurement_theta_min 3.4
_cell_volume 548.9(7)
_computing_cell_refinement XSCANS
_computing_data_collection 'XSCANS (Siemens, 1996)'
_computing_data_reduction XSCANS
_computing_molecular_graphics SHELXTL
_computing_publication_material SHELXTL
_computing_structure_refinement SHELXTL
_computing_structure_solution 'SHELXTL (Sheldrick, 1997)'
_diffrn_ambient_temperature 296(2)
_diffrn_measured_fraction_theta_full 0.997
_diffrn_measured_fraction_theta_max 0.997
_diffrn_measurement_device_type 'Siemens P4'
_diffrn_measurement_method 2\q/\q
_diffrn_radiation_monochromator graphite
_diffrn_radiation_source 'fine-focus sealed tube'
_diffrn_radiation_type MoK\a
_diffrn_radiation_wavelength 0.71073
_diffrn_reflns_av_R_equivalents 0.035
_diffrn_reflns_av_sigmaI/netI 0.057
_diffrn_reflns_limit_h_max 1
_diffrn_reflns_limit_h_min -8
_diffrn_reflns_limit_k_max 9
_diffrn_reflns_limit_k_min -9
_diffrn_reflns_limit_l_max 11
_diffrn_reflns_limit_l_min -11
_diffrn_reflns_number 2406
_diffrn_reflns_theta_full 24.99
_diffrn_reflns_theta_max 24.99
_diffrn_reflns_theta_min 2.23
_diffrn_standards_decay_% 'variation <2.5'
_diffrn_standards_interval_count 97
_diffrn_standards_number 3
_exptl_absorpt_coefficient_mu 0.074
_exptl_absorpt_correction_T_max 0.989
_exptl_absorpt_correction_T_min 0.981
_exptl_absorpt_correction_type numerical
_exptl_absorpt_process_details '(SHELXTL; Sheldrick, 1997)'
_exptl_crystal_colour colourless
_exptl_crystal_density_diffrn 1.212
_exptl_crystal_density_method 'not measured'
_exptl_crystal_description parellelepiped
_exptl_crystal_F_000 216
_exptl_crystal_size_max 0.50
_exptl_crystal_size_mid 0.25
_exptl_crystal_size_min 0.07
_refine_diff_density_max 0.13
_refine_diff_density_min -0.14
_refine_ls_extinction_method none
_refine_ls_goodness_of_fit_ref 1.03
_refine_ls_hydrogen_treatment constr
_refine_ls_matrix_type full
_refine_ls_number_parameters 136
_refine_ls_number_reflns 1926
_refine_ls_number_restraints 0
_refine_ls_restrained_S_all 1.03
_refine_ls_R_factor_all 0.122
_refine_ls_R_factor_gt 0.064
_refine_ls_shift/su_max <0.001
_refine_ls_shift/su_mean <0.001
_refine_ls_structure_factor_coef Fsqd
_refine_ls_weighting_details 'calc w = 1/[\s^2^(Fo^2^)+(0.0559P)^2^+0.1357P] where P = (Fo^2^+2Fc^2^)/3'
_refine_ls_weighting_scheme calc
_refine_ls_wR_factor_gt 0.137
_refine_ls_wR_factor_ref 0.162
_reflns_number_gt 1101
_reflns_number_total 1926
_reflns_threshold_expression I>2\s(I)
_cod_data_source_file sj6121.cif
_cod_data_source_block I
_cod_database_code 2206555
_cod_database_fobs_code 2206555

loop_
_symmetry_equiv_pos_as_xyz
'x, y, z'
'-x, -y, -z'

loop_
_atom_site_label
_atom_site_fract_x
_atom_site_fract_y
_atom_site_fract_z
_atom_site_U_iso_or_equiv
_atom_site_adp_type
_atom_site_calc_flag
_atom_site_refinement_flags
_atom_site_occupancy
_atom_site_type_symbol
O1 0.2615(3) 0.9955(2) 0.6283(2) 0.0638(7) Uani d . 1 O
C1 0.2729(4) 1.0875(3) 0.3302(3) 0.0608(9) Uani d . 1 C
H1A 0.3500 1.1529 0.3672 0.073 Uiso calc R 1 H
H1B 0.1477 1.1303 0.3627 0.073 Uiso calc R 1 H
C2 0.3074(6) 1.1091(4) 0.1631(4) 0.0851(12) Uani d . 1 C
H2A 0.2743 1.2266 0.1269 0.102 Uiso calc R 1 H
H2B 0.4356 1.0787 0.1306 0.102 Uiso calc R 1 H
C3 0.2000(5) 1.0009(4) 0.1016(3) 0.0840(12) Uani d . 1 C
H3A 0.2285 1.0132 -0.0042 0.101 Uiso calc R 1 H
H3B 0.0716 1.0384 0.1264 0.101 Uiso calc R 1 H
C4A 0.2094(4) 0.7881(3) 0.3264(3) 0.0506(7) Uani d . 1 C
H4AA 0.0795 0.8183 0.3579 0.061 Uiso calc R 1 H
C4 0.2413(5) 0.8169(4) 0.1608(3) 0.0677(9) Uani d . 1 C
H4A 0.1657 0.7513 0.1223 0.081 Uiso calc R 1 H
H4B 0.3669 0.7768 0.1268 0.081 Uiso calc R 1 H
C5 0.2265(4) 0.4159(3) 0.6212(4) 0.0582(8) Uani d . 1 C
H5A 0.2174 0.3234 0.5658 0.070 Uiso calc R 1 H
C6 0.2182(5) 0.3862(4) 0.7704(4) 0.0711(10) Uani d . 1 C
H6A 0.2057 0.2725 0.8204 0.085 Uiso calc R 1 H
C7 0.2272(5) 0.5156(4) 0.8506(4) 0.0745(10) Uani d . 1 C
H7A 0.2192 0.4946 0.9575 0.089 Uiso calc R 1 H
C8A 0.2567(4) 0.7041(3) 0.6288(3) 0.0456(7) Uani d . 1 C
C8 0.2475(4) 0.6738(3) 0.7796(3) 0.0623(9) Uani d . 1 C
H8A 0.2554 0.7658 0.8359 0.075 Uiso calc R 1 H
C9 0.2747(4) 0.8783(3) 0.5567(3) 0.0477(7) Uani d . 1 C
C9A 0.3110(4) 0.9025(3) 0.3921(3) 0.0494(7) Uani d . 1 C
H9A 0.4408 0.8669 0.3645 0.059 Uiso calc R 1 H
C10A 0.2475(4) 0.5746(3) 0.5476(3) 0.0454(7) Uani d . 1 C
C10 0.2602(4) 0.6054(3) 0.3841(3) 0.0524(8) Uani d . 1 C
H10A 0.1810 0.5375 0.3525 0.063 Uiso calc R 1 H
H10B 0.3833 0.5682 0.3416 0.063 Uiso calc R 1 H

loop_
_atom_site_aniso_label
_atom_site_aniso_U_11
_atom_site_aniso_U_22
_atom_site_aniso_U_33
_atom_site_aniso_U_12
_atom_site_aniso_U_13
_atom_site_aniso_U_23
O1 0.0923(17) 0.0402(11) 0.0620(13) -0.0120(10) -0.0122(11) -0.0122(9)
C1 0.072(2) 0.0440(16) 0.065(2) -0.0078(15) -0.0126(17) 0.0033(14)
C2 0.112(3) 0.067(2) 0.072(2) -0.019(2) -0.012(2) 0.0170(18)
C3 0.103(3) 0.093(3) 0.051(2) -0.007(2) -0.018(2) 0.0084(18)
C4A 0.0506(18) 0.0514(16) 0.0495(17) -0.0067(14) -0.0055(13) -0.0070(13)
C4 0.077(2) 0.072(2) 0.054(2) -0.0085(18) -0.0085(17) -0.0104(16)
C5 0.057(2) 0.0399(16) 0.076(2) -0.0063(14) -0.0046(16) -0.0061(14)
C6 0.075(2) 0.0488(18) 0.082(3) -0.0103(17) -0.0008(19) 0.0115(17)
C7 0.096(3) 0.065(2) 0.053(2) -0.0027(19) -0.0027(18) 0.0068(16)
C8A 0.0507(18) 0.0382(14) 0.0470(17) -0.0041(12) -0.0067(13) -0.0041(12)
C8 0.081(2) 0.0476(17) 0.056(2) -0.0028(16) -0.0078(16) -0.0061(14)
C9 0.0524(18) 0.0392(14) 0.0537(18) -0.0070(13) -0.0103(14) -0.0085(13)
C9A 0.0498(18) 0.0427(15) 0.0554(18) -0.0072(13) -0.0065(14) -0.0041(13)
C10A 0.0393(16) 0.0369(14) 0.0583(18) -0.0025(12) -0.0035(13) -0.0057(12)
C10 0.0546(19) 0.0451(16) 0.0611(19) -0.0096(14) -0.0077(15) -0.0161(13)

loop_
_atom_type_symbol
_atom_type_description
_atom_type_scat_dispersion_real
_atom_type_scat_dispersion_imag
_atom_type_scat_source
C C 0.0033 0.0016 'International Tables Vol C Tables 4.2.6.8 and 6.1.1.4'
H H 0.0000 0.0000 'International Tables Vol C Tables 4.2.6.8 and 6.1.1.4'
O O 0.0106 0.0060 'International Tables Vol C Tables 4.2.6.8 and 6.1.1.4'

loop_
_geom_angle_atom_site_label_1
_geom_angle_atom_site_label_2
_geom_angle_atom_site_label_3
_geom_angle
C9A C1 C2 111.3(3)
C9A C1 H1A 109.4
C2 C1 H1A 109.4
C9A C1 H1B 109.4
C2 C1 H1B 109.4
H1A C1 H1B 108.0
C3 C2 C1 111.1(3)
C3 C2 H2A 109.4
C1 C2 H2A 109.4
C3 C2 H2B 109.4
C1 C2 H2B 109.4
H2A C2 H2B 108.0
C2 C3 C4 111.2(3)
C2 C3 H3A 109.4
C4 C3 H3A 109.4
C2 C3 H3B 109.4
C4 C3 H3B 109.4
H3A C3 H3B 108.0
C10 C4A C4 112.1(2)
C10 C4A C9A 110.5(2)
C4 C4A C9A 110.9(2)
C10 C4A H4AA 107.7
C4 C4A H4AA 107.7
C9A C4A H4AA 107.7
C4A C4 C3 112.7(3)
C4A C4 H4A 109.1
C3 C4 H4A 109.1
C4A C4 H4B 109.1
C3 C4 H4B 109.1
H4A C4 H4B 107.8
C6 C5 C10A 121.0(3)
C6 C5 H5A 119.5
C10A C5 H5A 119.5
C5 C6 C7 120.3(3)
C5 C6 H6A 119.8
C7 C6 H6A 119.8
C8 C7 C6 119.5(3)
C8 C7 H7A 120.3
C6 C7 H7A 120.3
C8 C8A C10A 120.4(3)
C8 C8A C9 118.5(2)
C10A C8A C9 121.0(2)
C7 C8 C8A 120.4(3)
C7 C8 H8A 119.8
C8A C8 H8A 119.8
O1 C9 C8A 121.1(3)
O1 C9 C9A 121.7(2)
C8A C9 C9A 117.3(2)
C9 C9A C1 112.1(2)
C9 C9A C4A 111.1(2)
C1 C9A C4A 112.5(2)
C9 C9A H9A 106.9
C1 C9A H9A 106.9
C4A C9A H9A 106.9
C5 C10A C8A 118.4(3)
C5 C10A C10 120.8(3)
C8A C10A C10 120.9(2)
C10A C10 C4A 113.7(2)
C10A C10 H10A 108.8
C4A C10 H10A 108.8
C10A C10 H10B 108.8
C4A C10 H10B 108.8
H10A C10 H10B 107.7

loop_
_geom_bond_atom_site_label_1
_geom_bond_atom_site_label_2
_geom_bond_distance
O1 C9 1.214(3)
C1 C9A 1.526(4)
C1 C2 1.527(4)
C1 H1A 0.9700
C1 H1B 0.9700
C2 C3 1.498(5)
C2 H2A 0.9700
C2 H2B 0.9700
C3 C4 1.514(4)
C3 H3A 0.9700
C3 H3B 0.9700
C4A C10 1.511(4)
C4A C4 1.514(4)
C4A C9A 1.526(4)
C4A H4AA 0.9800
C4 H4A 0.9700
C4 H4B 0.9700
C5 C6 1.371(4)
C5 C10A 1.385(4)
C5 H5A 0.9800
C6 C7 1.381(5)
C6 H6A 0.9800
C7 C8 1.373(4)
C7 H7A 0.9800
C8A C8 1.385(4)
C8A C10A 1.388(4)
C8A C9 1.488(4)
C8 H8A 0.9800
C9 C9A 1.505(4)
C9A H9A 0.9800
C10A C10 1.499(4)
C10 H10A 0.9700
C10 H10B 0.9700

loop_
_geom_hbond_atom_site_label_D
_geom_hbond_atom_site_label_H
_geom_hbond_atom_site_label_A
_geom_hbond_site_symmetry_A
_geom_hbond_distance_DH
_geom_hbond_distance_HA
_geom_hbond_distance_DA
_geom_hbond_angle_DHA
_geom_hbond_publ_flag
C9A H9A O1 2_676 0.98 2.66 3.413(4) 134 y
C5 H5A O1 1_545 0.98 2.61 3.354(4) 133 y

loop_
_geom_torsion_atom_site_label_1
_geom_torsion_atom_site_label_2
_geom_torsion_atom_site_label_3
_geom_torsion_atom_site_label_4
_geom_torsion
C9A C1 C2 C3 55.2(4)
C1 C2 C3 C4 -56.5(4)
C10 C4A C4 C3 -177.1(3)
C9A C4A C4 C3 -53.0(4)
C2 C3 C4 C4A 56.1(4)
C10A C5 C6 C7 1.2(5)
C5 C6 C7 C8 -1.0(5)
C6 C7 C8 C8A 0.7(5)
C10A C8A C8 C7 -0.6(5)
C9 C8A C8 C7 178.7(3)
C8 C8A C9 O1 -8.1(4)
C10A C8A C9 O1 171.3(3)
C8 C8A C9 C9A 171.5(3)
C10A C8A C9 C9A -9.1(4)
O1 C9 C9A C1 -16.9(4)
C8A C9 C9A C1 163.5(2)
O1 C9 C9A C4A -143.7(3)
C8A C9 C9A C4A 36.7(3)
C2 C1 C9A C9 -179.0(3)
C2 C1 C9A C4A -53.0(3)
C10 C4A C9A C9 -56.9(3)
C4 C4A C9A C9 178.1(2)
C10 C4A C9A C1 176.6(2)
C4 C4A C9A C1 51.6(3)
C6 C5 C10A C8A -1.1(4)
C6 C5 C10A C10 178.8(3)
C8 C8A C10A C5 0.8(4)
C9 C8A C10A C5 -178.5(3)
C8 C8A C10A C10 -179.1(3)
C9 C8A C10A C10 1.6(4)
C5 C10A C10 C4A 157.3(3)
C8A C10A C10 C4A -22.8(4)
C4 C4A C10 C10A 174.4(2)
C9A C4A C10 C10A 50.1(3)

loop_
_cod_related_entry_id
_cod_related_entry_database
_cod_related_entry_code
1 ChemSpider 281244
